data_4509395
loop_
_publ_author_name
'Adarsh, N. N.'
'Kumar, D. Krishna'
'Dastidar, Parthasarathi'

_publ_section_title
;
 Microporous Nanotubular Self-Assembly of a Molecular Chair
;
_journal_issue 7
_journal_name_full 'Crystal Growth &amp; Design'
_journal_page_first 2979
_journal_paper_doi 10.1021/cg8013859
_journal_volume 9
_journal_year 2009
_chemical_formula_sum 'C90 H84 Cl12 N36 O18 Zn6'
_chemical_formula_weight 2775.55
_chemical_name_systematic
; 
 ? 
;
_space_group_IT_number 148
_symmetry_cell_setting trigonal
_symmetry_space_group_name_Hall '-R 3'
_symmetry_space_group_name_H-M 'R -3 :H'
_atom_sites_solution_hydrogens geom
_atom_sites_solution_primary direct
_atom_sites_solution_secondary difmap
_audit_creation_method SHELXL-97
_cell_angle_alpha 90.00
_cell_angle_beta 90.00
_cell_angle_gamma 120.00
_cell_formula_units_Z 3
_cell_length_a 37.1385(14)
_cell_length_b 37.1385(14)
_cell_length_c 10.1490(8)
_cell_measurement_temperature 100(2)
_cell_volume 12122.8(12)
_computing_cell_refinement 'BRUKER AXS SMART 3'
_computing_data_collection 'BRUKER AXS SMART 3'
_computing_data_reduction 'BRUKER AXS SAINT'
_computing_molecular_graphics 'BRUKER SHELXLTL'
_computing_publication_material 'MERCURY 1.4.1'
_computing_structure_refinement 'SHELXL-97 (Sheldrick, 1997)'
_computing_structure_solution 'SHELXS-97 (Sheldrick, 1990)'
_diffrn_ambient_temperature 100(2)
_diffrn_detector_area_resol_mean 3
_diffrn_measured_fraction_theta_full 0.990
_diffrn_measured_fraction_theta_max 0.990
_diffrn_measurement_device_type 'BRUKER CCD AREA DETECTOR'
_diffrn_measurement_method 'PHI-OMEGA SCAN'
_diffrn_radiation_monochromator graphite
_diffrn_radiation_source 'fine-focus sealed tube'
_diffrn_radiation_type MoK\a
_diffrn_radiation_wavelength 0.71073
_diffrn_reflns_av_R_equivalents 0.0962
_diffrn_reflns_av_sigmaI/netI 0.1250
_diffrn_reflns_limit_h_max 46
_diffrn_reflns_limit_h_min -47
_diffrn_reflns_limit_k_max 42
_diffrn_reflns_limit_k_min -47
_diffrn_reflns_limit_l_max 12
_diffrn_reflns_limit_l_min -12
_diffrn_reflns_number 22424
_diffrn_reflns_theta_full 27.00
_diffrn_reflns_theta_max 27.00
_diffrn_reflns_theta_min 1.90
_exptl_absorpt_coefficient_mu 1.130
_exptl_absorpt_correction_T_max 0.9669
_exptl_absorpt_correction_T_min 0.7279
_exptl_absorpt_correction_type multi-scan
_exptl_absorpt_process_details SADABS
_exptl_crystal_colour COLORLESS
_exptl_crystal_density_diffrn 1.141
_exptl_crystal_density_method 'not measured'
_exptl_crystal_description PLATE
_exptl_crystal_F_000 4212
_exptl_crystal_size_max 0.30
_exptl_crystal_size_mid 0.11
_exptl_crystal_size_min 0.03
_refine_diff_density_max 0.760
_refine_diff_density_min -0.950
_refine_diff_density_rms 0.110
_refine_ls_extinction_method none
_refine_ls_goodness_of_fit_ref 1.057
_refine_ls_hydrogen_treatment constr
_refine_ls_matrix_type full
_refine_ls_number_parameters 244
_refine_ls_number_reflns 5824
_refine_ls_number_restraints 0
_refine_ls_restrained_S_all 1.057
_refine_ls_R_factor_all 0.1175
_refine_ls_R_factor_gt 0.0699
_refine_ls_shift/su_max 0.001
_refine_ls_shift/su_mean 0.000
_refine_ls_structure_factor_coef Fsqd
_refine_ls_weighting_details 'calc w=1/[\s^2^(Fo^2^)+(0.0607P)^2^+0.0000P] where P=(Fo^2^+2Fc^2^)/3'
_refine_ls_weighting_scheme calc
_refine_ls_wR_factor_gt 0.1450
_refine_ls_wR_factor_ref 0.1608
_reflns_number_gt 3887
_reflns_number_total 5824
_reflns_threshold_expression >2sigma(I)
_cod_data_source_file cg8013859sup3.cif
_cod_data_source_block an352arm
_cod_depositor_comments
;
The following automatic conversions were performed:

'_symmetry_cell_setting' value 'TRIGONAL' changed to 'trigonal'
according to /home/saulius/struct/CIF-dictionaries/cif_core.dic
dictionary named 'cif_core.dic' version 2.4.2 from
2011-04-26.

'_exptl_absorpt_correction_type' value 'MULTI-SCAN'
changed to 'multi-scan' according to
/home/saulius/struct/CIF-dictionaries/cif_core.dic dictionary named
'cif_core.dic' version 2.4.2 from 2011-04-26.

Automatic conversion script
Id: cif_fix_values 1891 2012-01-12 08:04:46Z andrius 
;
_cod_original_sg_symbol_H-M R-3
_cod_database_code 4509395

loop_
_symmetry_equiv_pos_as_xyz
'x, y, z'
'-y, x-y, z'
'-x+y, -x, z'
'x+2/3, y+1/3, z+1/3'
'-y+2/3, x-y+1/3, z+1/3'
'-x+y+2/3, -x+1/3, z+1/3'
'x+1/3, y+2/3, z+2/3'
'-y+1/3, x-y+2/3, z+2/3'
'-x+y+1/3, -x+2/3, z+2/3'
'-x, -y, -z'
'y, -x+y, -z'
'x-y, x, -z'
'-x+2/3, -y+1/3, -z+1/3'
'y+2/3, -x+y+1/3, -z+1/3'
'x-y+2/3, x+1/3, -z+1/3'
'-x+1/3, -y+2/3, -z+2/3'
'y+1/3, -x+y+2/3, -z+2/3'
'x-y+1/3, x+2/3, -z+2/3'

loop_
_atom_site_label
_atom_site_type_symbol
_atom_site_fract_x
_atom_site_fract_y
_atom_site_fract_z
_atom_site_U_iso_or_equiv
_atom_site_adp_type
_atom_site_occupancy
_atom_site_symmetry_multiplicity
_atom_site_calc_flag
_atom_site_refinement_flags
Zn1 Zn 0.227907(18) 0.210482(18) -0.15662(6) 0.01830(18) Uani 1 1 d .
Cl1 Cl 0.26860(4) 0.25878(4) -0.30125(13) 0.0244(3) Uani 1 1 d .
Cl2 Cl 0.19216(4) 0.14381(4) -0.21524(14) 0.0318(4) Uani 1 1 d .
N1 N 0.19000(11) 0.23001(12) -0.0796(4) 0.0160(9) Uani 1 1 d .
C2 C 0.18768(13) 0.26215(14) -0.1290(5) 0.0171(11) Uani 1 1 d .
H2 H 0.1992 0.2719 -0.2140 0.020 Uiso 1 1 calc R
C3 C 0.16989(13) 0.28206(14) -0.0659(5) 0.0149(10) Uani 1 1 d .
H3 H 0.1687 0.3045 -0.1067 0.018 Uiso 1 1 calc R
C4 C 0.15366(13) 0.26856(14) 0.0587(5) 0.0147(10) Uani 1 1 d .
C5 C 0.15414(14) 0.23419(14) 0.1111(5) 0.0189(11) Uani 1 1 d .
H5 H 0.1420 0.2232 0.1946 0.023 Uiso 1 1 calc R
C6 C 0.17263(14) 0.21646(14) 0.0386(5) 0.0194(11) Uani 1 1 d .
H6 H 0.1731 0.1931 0.0751 0.023 Uiso 1 1 calc R
N7 N 0.13725(11) 0.28719(11) 0.1387(4) 0.0164(9) Uani 1 1 d .
H7 H 0.1259 0.2744 0.2132 0.020 Uiso 1 1 calc R
C8 C 0.13676(13) 0.32296(14) 0.1145(5) 0.0154(10) Uani 1 1 d .
O9 O 0.14908(9) 0.34402(10) 0.0162(3) 0.0190(8) Uani 1 1 d .
N10 N 0.11913(11) 0.33460(12) 0.2164(4) 0.0149(9) Uani 1 1 d .
C11 C 0.11677(16) 0.37302(15) 0.2035(5) 0.0213(12) Uani 1 1 d .
H11A H 0.1015 0.3724 0.1229 0.026 Uiso 1 1 calc R
H11B H 0.1448 0.3980 0.2015 0.026 Uiso 1 1 calc R
C12 C 0.09291(15) 0.37212(15) 0.3286(5) 0.0203(11) Uani 1 1 d .
H12A H 0.1052 0.4000 0.3696 0.024 Uiso 1 1 calc R
H12B H 0.0632 0.3619 0.3093 0.024 Uiso 1 1 calc R
N13 N 0.09807(11) 0.34269(12) 0.4141(4) 0.0148(9) Uani 1 1 d .
C14 C 0.11112(13) 0.31966(14) 0.3442(5) 0.0124(10) Uani 1 1 d .
O15 O 0.11538(9) 0.29158(9) 0.3874(3) 0.0161(7) Uani 1 1 d .
C16 C 0.08070(14) 0.33471(14) 0.5399(5) 0.0162(11) Uani 1 1 d .
O17 O 0.06541(10) 0.35439(10) 0.5825(3) 0.0233(8) Uani 1 1 d .
N18 N 0.08293(11) 0.30362(12) 0.6060(4) 0.0160(9) Uani 1 1 d .
H18 H 0.0934 0.2905 0.5622 0.019 Uiso 1 1 calc R
C19 C 0.07049(13) 0.29069(14) 0.7339(5) 0.0151(10) Uani 1 1 d .
C20 C 0.05422(14) 0.30793(15) 0.8197(5) 0.0182(11) Uani 1 1 d .
H20 H 0.0506 0.3304 0.7929 0.022 Uiso 1 1 calc R
C21 C 0.29163(15) 0.24814(15) 0.0548(5) 0.0206(12) Uani 1 1 d .
H21 H 0.3041 0.2712 -0.0037 0.025 Uiso 1 1 calc R
N22 N 0.25972(12) 0.21295(12) 0.0095(4) 0.0171(9) Uani 1 1 d .
C23 C 0.24329(15) 0.17997(14) 0.0938(5) 0.0192(11) Uani 1 1 d .
H23 H 0.2208 0.1543 0.0643 0.023 Uiso 1 1 calc R
C24 C 0.07557(13) 0.25788(14) 0.7807(5) 0.0169(11) Uani 1 1 d .
H24 H 0.0874 0.2459 0.7256 0.020 Uiso 1 1 calc R

loop_
_atom_site_aniso_label
_atom_site_aniso_U_11
_atom_site_aniso_U_22
_atom_site_aniso_U_33
_atom_site_aniso_U_23
_atom_site_aniso_U_13
_atom_site_aniso_U_12
Zn1 0.0249(3) 0.0260(3) 0.0122(3) -0.0002(3) -0.0011(2) 0.0188(3)
Cl1 0.0294(7) 0.0355(7) 0.0176(7) 0.0071(6) 0.0055(5) 0.0233(6)
Cl2 0.0398(8) 0.0280(7) 0.0309(9) -0.0086(6) -0.0118(6) 0.0194(7)
N1 0.019(2) 0.022(2) 0.011(2) 0.0013(17) -0.0009(17) 0.0141(18)
C2 0.015(2) 0.024(3) 0.013(3) 0.005(2) 0.003(2) 0.010(2)
C3 0.015(2) 0.017(2) 0.014(3) 0.006(2) 0.001(2) 0.010(2)
C4 0.013(2) 0.025(3) 0.010(3) 0.001(2) 0.0003(19) 0.012(2)
C5 0.017(3) 0.022(3) 0.019(3) 0.010(2) 0.007(2) 0.010(2)
C6 0.017(3) 0.020(3) 0.024(3) 0.008(2) 0.002(2) 0.011(2)
N7 0.023(2) 0.019(2) 0.009(2) 0.0030(17) 0.0047(17) 0.0113(19)
C8 0.009(2) 0.017(3) 0.017(3) -0.005(2) -0.001(2) 0.004(2)
O9 0.0213(18) 0.0265(19) 0.012(2) 0.0070(15) 0.0033(15) 0.0143(16)
N10 0.018(2) 0.021(2) 0.013(2) 0.0061(17) 0.0062(17) 0.0155(18)
C11 0.028(3) 0.029(3) 0.014(3) 0.003(2) 0.002(2) 0.020(2)
C12 0.027(3) 0.023(3) 0.017(3) -0.004(2) -0.002(2) 0.017(2)
N13 0.018(2) 0.024(2) 0.009(2) 0.0004(17) -0.0027(17) 0.0153(19)
C14 0.006(2) 0.019(3) 0.013(3) 0.001(2) -0.0028(18) 0.007(2)
O15 0.0226(18) 0.0204(18) 0.0104(19) 0.0038(14) 0.0040(14) 0.0145(15)
C16 0.017(3) 0.020(3) 0.013(3) -0.001(2) 0.001(2) 0.010(2)
O17 0.034(2) 0.035(2) 0.014(2) 0.0030(16) 0.0051(16) 0.0280(19)
N18 0.023(2) 0.026(2) 0.008(2) -0.0013(17) 0.0031(17) 0.0191(19)
C19 0.010(2) 0.023(3) 0.011(3) 0.000(2) -0.0015(19) 0.007(2)
C20 0.016(3) 0.023(3) 0.015(3) -0.001(2) 0.001(2) 0.010(2)
C21 0.023(3) 0.025(3) 0.024(3) 0.010(2) 0.005(2) 0.020(2)
N22 0.021(2) 0.020(2) 0.016(2) 0.0006(18) -0.0006(18) 0.0140(19)
C23 0.024(3) 0.017(3) 0.022(3) -0.003(2) -0.005(2) 0.014(2)
C24 0.017(3) 0.017(3) 0.018(3) 0.003(2) 0.006(2) 0.009(2)

loop_
_atom_type_symbol
_atom_type_description
_atom_type_scat_dispersion_real
_atom_type_scat_dispersion_imag
_atom_type_scat_source
C C 0.0033 0.0016 'International Tables Vol C Tables 4.2.6.8 and 6.1.1.4'
H H 0.0000 0.0000 'International Tables Vol C Tables 4.2.6.8 and 6.1.1.4'
Cl Cl 0.1484 0.1585 'International Tables Vol C Tables 4.2.6.8 and 6.1.1.4'
N N 0.0061 0.0033 'International Tables Vol C Tables 4.2.6.8 and 6.1.1.4'
O O 0.0106 0.0060 'International Tables Vol C Tables 4.2.6.8 and 6.1.1.4'
Zn Zn 0.2839 1.4301 'International Tables Vol C Tables 4.2.6.8 and 6.1.1.4'

loop_
_geom_angle_atom_site_label_1
_geom_angle_atom_site_label_2
_geom_angle_atom_site_label_3
_geom_angle
_geom_angle_site_symmetry_1
_geom_angle_site_symmetry_3
N1 Zn1 N22 98.93(15) . .
N1 Zn1 Cl1 106.17(11) . .
N22 Zn1 Cl1 111.44(12) . .
N1 Zn1 Cl2 111.39(12) . .
N22 Zn1 Cl2 106.35(11) . .
Cl1 Zn1 Cl2 120.49(6) . .
C6 N1 C2 116.0(4) . .
C6 N1 Zn1 120.0(3) . .
C2 N1 Zn1 122.6(3) . .
N1 C2 C3 124.7(4) . .
N1 C2 H2 117.6 . .
C3 C2 H2 117.6 . .
C2 C3 C4 118.1(4) . .
C2 C3 H3 120.9 . .
C4 C3 H3 120.9 . .
C3 C4 N7 125.0(4) . .
C3 C4 C5 118.6(4) . .
N7 C4 C5 116.3(4) . .
C6 C5 C4 118.2(5) . .
C6 C5 H5 120.9 . .
C4 C5 H5 120.9 . .
N1 C6 C5 124.2(4) . .
N1 C6 H6 117.9 . .
C5 C6 H6 117.9 . .
C8 N7 C4 127.2(4) . .
C8 N7 H7 116.4 . .
C4 N7 H7 116.4 . .
O9 C8 N7 126.5(4) . .
O9 C8 N10 119.6(4) . .
N7 C8 N10 113.9(4) . .
C14 N10 C8 127.4(4) . .
C14 N10 C11 111.4(4) . .
C8 N10 C11 119.6(4) . .
N10 C11 C12 102.5(4) . .
N10 C11 H11A 111.3 . .
C12 C11 H11A 111.3 . .
N10 C11 H11B 111.3 . .
C12 C11 H11B 111.3 . .
H11A C11 H11B 109.2 . .
N13 C12 C11 102.3(4) . .
N13 C12 H12A 111.3 . .
C11 C12 H12A 111.3 . .
N13 C12 H12B 111.3 . .
C11 C12 H12B 111.3 . .
H12A C12 H12B 109.2 . .
C14 N13 C16 127.6(4) . .
C14 N13 C12 112.0(4) . .
C16 N13 C12 118.5(4) . .
O15 C14 N13 126.0(4) . .
O15 C14 N10 126.1(4) . .
N13 C14 N10 107.9(4) . .
O17 C16 N18 125.4(4) . .
O17 C16 N13 120.4(4) . .
N18 C16 N13 114.2(4) . .
C16 N18 C19 127.0(4) . .
C16 N18 H18 116.5 . .
C19 N18 H18 116.5 . .
N18 C19 C20 125.3(4) . .
N18 C19 C24 116.9(4) . .
C20 C19 C24 117.8(5) . .
C21 C20 C19 118.3(5) 12_556 .
C21 C20 H20 120.8 12_556 .
C19 C20 H20 120.8 . .
N22 C21 C20 125.0(5) . 11_556
N22 C21 H21 117.5 . .
C20 C21 H21 117.5 11_556 .
C21 N22 C23 116.3(4) . .
C21 N22 Zn1 122.8(3) . .
C23 N22 Zn1 119.4(3) . .
N22 C23 C24 122.8(4) . 11_556
N22 C23 H23 118.6 . .
C24 C23 H23 118.6 11_556 .
C23 C24 C19 119.7(4) 12_556 .
C23 C24 H24 120.2 12_556 .
C19 C24 H24 120.2 . .

loop_
_geom_bond_atom_site_label_1
_geom_bond_atom_site_label_2
_geom_bond_distance
_geom_bond_site_symmetry_2
Zn1 N1 2.035(4) .
Zn1 N22 2.034(4) .
Zn1 Cl1 2.2238(14) .
Zn1 Cl2 2.2273(14) .
N1 C6 1.336(6) .
N1 C2 1.337(6) .
C2 C3 1.372(6) .
C2 H2 0.9500 .
C3 C4 1.383(6) .
C3 H3 0.9500 .
C4 N7 1.389(6) .
C4 C5 1.391(6) .
C5 C6 1.378(6) .
C5 H5 0.9500 .
C6 H6 0.9500 .
N7 C8 1.360(6) .
N7 H7 0.8800 .
C8 O9 1.208(5) .
C8 N10 1.402(6) .
N10 C14 1.384(6) .
N10 C11 1.479(6) .
C11 C12 1.540(7) .
C11 H11A 0.9900 .
C11 H11B 0.9900 .
C12 N13 1.481(6) .
C12 H12A 0.9900 .
C12 H12B 0.9900 .
N13 C14 1.372(6) .
N13 C16 1.395(6) .
C14 O15 1.212(5) .
C16 O17 1.208(5) .
C16 N18 1.373(6) .
N18 C19 1.381(6) .
N18 H18 0.8800 .
C19 C20 1.386(6) .
C19 C24 1.406(6) .
C20 C21 1.381(7) 12_556
C20 H20 0.9500 .
C21 N22 1.332(6) .
C21 C20 1.381(7) 11_556
C21 H21 0.9500 .
N22 C23 1.363(6) .
C23 C24 1.369(7) 11_556
C23 H23 0.9500 .
C24 C23 1.369(7) 12_556
C24 H24 0.9500 .
